data_2237963
loop_
_publ_author_name
'Zhu, He-Ping'
'Yu, Peng-Tian'
'Wang, Zhe'
'Yang, Sheng-Li'
'Liu, Zhi-Guo'

_publ_section_title
;
 (<i>E</i>)-3-(3,4-Difluorophenyl)-1-(3,4-dimethoxyphenyl)prop-2-en-1-one
;
_journal_coeditor_code NC2310
_journal_issue 6
_journal_name_full 'Acta Crystallographica Section E'
_journal_page_first o960
_journal_paper_doi 10.1107/S1600536813013767
_journal_volume 69
_journal_year 2013
_chemical_formula_iupac 'C17 H14 F2 O3'
_chemical_formula_moiety 'C17 H14 F2 O3'
_chemical_formula_sum 'C17 H14 F2 O3'
_chemical_formula_weight 304.28
_chemical_name_systematic
;
(<i>E</i>)-3-(3,4-Difluorophenyl)-1-(3,4-dimethoxyphenyl)prop-2-en-1-one
;
_space_group_IT_number 14
_symmetry_cell_setting monoclinic
_symmetry_space_group_name_Hall '-P 2yn'
_symmetry_space_group_name_H-M 'P 1 21/n 1'
_atom_sites_solution_hydrogens geom
_atom_sites_solution_primary direct
_atom_sites_solution_secondary difmap
_audit_creation_method SHELXL-97
_cell_angle_alpha 90.00
_cell_angle_beta 94.053(2)
_cell_angle_gamma 90.00
_cell_formula_units_Z 4
_cell_length_a 8.7444(9)
_cell_length_b 8.4832(9)
_cell_length_c 19.829(2)
_cell_measurement_reflns_used 2015
_cell_measurement_temperature 293(2)
_cell_measurement_theta_max 54.149
_cell_measurement_theta_min 4.969
_cell_volume 1467.2(3)
_computing_cell_refinement 'SAINT (Bruker, 2002)'
_computing_data_collection 'SMART (Bruker, 2002)'
_computing_data_reduction 'SAINT (Sheldrick, 2008)'
_computing_molecular_graphics 'SHELXTL (Sheldrick, 2008)'
_computing_publication_material 'SHELXTL (Sheldrick, 2008)'
_computing_structure_refinement 'SHELXL97 (Sheldrick, 2008)'
_computing_structure_solution 'SHELXS97 (Sheldrick, 2008)'
_diffrn_ambient_temperature 293(2)
_diffrn_measured_fraction_theta_full 0.998
_diffrn_measured_fraction_theta_max 0.998
_diffrn_measurement_device_type 'Bruker SMART CCD area-detector'
_diffrn_measurement_method 'phi and omega scans'
_diffrn_radiation_monochromator graphite
_diffrn_radiation_source 'fine-focus sealed tube'
_diffrn_radiation_type MoK\a
_diffrn_radiation_wavelength 0.71073
_diffrn_reflns_av_R_equivalents 0.0277
_diffrn_reflns_av_sigmaI/netI 0.0306
_diffrn_reflns_limit_h_max 10
_diffrn_reflns_limit_h_min -10
_diffrn_reflns_limit_k_max 10
_diffrn_reflns_limit_k_min -10
_diffrn_reflns_limit_l_max 20
_diffrn_reflns_limit_l_min -24
_diffrn_reflns_number 8592
_diffrn_reflns_theta_full 26.00
_diffrn_reflns_theta_max 26.00
_diffrn_reflns_theta_min 2.61
_exptl_absorpt_coefficient_mu 0.110
_exptl_absorpt_correction_T_max 0.9877
_exptl_absorpt_correction_T_min 0.9770
_exptl_absorpt_correction_type multi-scan
_exptl_absorpt_process_details '(SADABS; Bruker, 2002)'
_exptl_crystal_colour colorless
_exptl_crystal_density_diffrn 1.377
_exptl_crystal_density_method 'not measured'
_exptl_crystal_description prismatic
_exptl_crystal_F_000 632
_exptl_crystal_size_max 0.21
_exptl_crystal_size_mid 0.15
_exptl_crystal_size_min 0.11
_refine_diff_density_max 0.189
_refine_diff_density_min -0.149
_refine_ls_extinction_method none
_refine_ls_goodness_of_fit_ref 1.035
_refine_ls_hydrogen_treatment constr
_refine_ls_matrix_type full
_refine_ls_number_parameters 201
_refine_ls_number_reflns 2876
_refine_ls_number_restraints 0
_refine_ls_restrained_S_all 1.035
_refine_ls_R_factor_all 0.0602
_refine_ls_R_factor_gt 0.0428
_refine_ls_shift/su_max 0.000
_refine_ls_shift/su_mean 0.000
_refine_ls_structure_factor_coef Fsqd
_refine_ls_weighting_details 'calc w=1/[\s^2^(Fo^2^)+(0.0703P)^2^+0.0910P] where P=(Fo^2^+2Fc^2^)/3'
_refine_ls_weighting_scheme calc
_refine_ls_wR_factor_gt 0.1171
_refine_ls_wR_factor_ref 0.1286
_reflns_number_gt 2121
_reflns_number_total 2876
_reflns_threshold_expression I>2sigma(I)
_cod_data_source_file nc2310.cif
_cod_data_source_block I
_cod_original_sg_symbol_H-M 'P 21/n'
_cod_database_code 2237963
_cod_database_fobs_code 2237963

loop_
_symmetry_equiv_pos_as_xyz
'x, y, z'
'-x+1/2, y+1/2, -z+1/2'
'-x, -y, -z'
'x-1/2, -y-1/2, z-1/2'

loop_
_atom_site_type_symbol
_atom_site_label
_atom_site_fract_x
_atom_site_fract_y
_atom_site_fract_z
_atom_site_U_iso_or_equiv
_atom_site_adp_type
_atom_site_calc_flag
_atom_site_refinement_flags
_atom_site_occupancy
_atom_site_symmetry_multiplicity
_atom_site_disorder_assembly
_atom_site_disorder_group
F F1 -0.0102(2) -0.0304(3) 0.14625(12) 0.0862(7) Uani d P 0.57 1 A 1
F F1' -0.1205(3) 0.2840(4) -0.03983(14) 0.0844(9) Uani d P 0.43 1 B 2
F F2 -0.21164(11) 0.07757(14) 0.05038(6) 0.0743(4) Uani d . 1 1 . .
O O1 0.67825(13) 0.44604(16) 0.07214(6) 0.0643(4) Uani d . 1 1 . .
O O2 1.05520(12) 0.37085(16) 0.35153(5) 0.0569(3) Uani d . 1 1 . .
O O3 1.13490(13) 0.49922(18) 0.24315(6) 0.0711(4) Uani d . 1 1 A .
C C1 0.12377(18) 0.3023(2) 0.01589(8) 0.0512(4) Uani d . 1 1 A .
H H1 0.1536 0.3772 -0.0148 0.061 Uiso calc R 1 1 . .
C C2 -0.02383(9) 0.24437(11) 0.01024(4) 0.0546(4) Uani d . 1 1 . .
H H2 -0.0955 0.2809 -0.0253 0.065 Uiso d PR 0.57 1 B 1
C C3 -0.06758(9) 0.13470(11) 0.05544(4) 0.0520(4) Uani d R 1 1 A .
C C4 0.03440(9) 0.08176(11) 0.10642(4) 0.0557(4) Uani d R 1 1 . .
H H4' 0.0024 0.0047 0.1379 0.067 Uiso d PR 0.43 1 B 2
C C5 0.18143(9) 0.13853(11) 0.11244(4) 0.0520(4) Uani d R 1 1 A .
H H5 0.2498 0.1023 0.1471 0.062 Uiso d R 1 1 . .
C C6 0.22850(16) 0.24987(19) 0.06709(8) 0.0431(4) Uani d . 1 1 . .
C C7 0.38359(17) 0.3175(2) 0.07232(8) 0.0457(4) Uani d . 1 1 A .
H H7 0.4064 0.3889 0.0389 0.055 Uiso calc R 1 1 . .
C C8 0.49391(17) 0.2877(2) 0.11943(8) 0.0505(4) Uani d . 1 1 . .
H H8 0.4769 0.2139 0.1528 0.061 Uiso calc R 1 1 A .
C C9 0.64366(17) 0.3684(2) 0.12068(8) 0.0474(4) Uani d . 1 1 A .
C C10 0.74973(16) 0.35850(19) 0.18235(8) 0.0441(4) Uani d . 1 1 . .
C C11 0.71003(19) 0.2904(2) 0.24136(9) 0.0588(5) Uani d . 1 1 A .
H H11 0.6145 0.2429 0.2426 0.071 Uiso calc R 1 1 . .
C C12 0.80881(19) 0.2909(2) 0.29899(9) 0.0587(5) Uani d . 1 1 . .
H H12 0.7792 0.2439 0.3384 0.070 Uiso calc R 1 1 A .
C C13 0.95050(17) 0.36056(19) 0.29820(8) 0.0459(4) Uani d . 1 1 A .
C C14 0.99356(16) 0.42987(19) 0.23785(8) 0.0458(4) Uani d . 1 1 . .
C C15 0.89489(17) 0.42856(18) 0.18126(8) 0.0449(4) Uani d . 1 1 A .
H H15 0.9242 0.4746 0.1416 0.054 Uiso calc R 1 1 . .
C C16 1.0133(2) 0.3151(3) 0.41527(9) 0.0700(6) Uani d . 1 1 . .
H H16A 0.9196 0.3648 0.4263 0.105 Uiso calc R 1 1 . .
H H16B 1.0931 0.3399 0.4494 0.105 Uiso calc R 1 1 . .
H H16C 0.9990 0.2030 0.4132 0.105 Uiso calc R 1 1 . .
C C17 1.1804(2) 0.5882(3) 0.18825(10) 0.0762(6) Uani d . 1 1 . .
H H17A 1.1838 0.5214 0.1493 0.114 Uiso calc R 1 1 A .
H H17B 1.2802 0.6320 0.1993 0.114 Uiso calc R 1 1 . .
H H17C 1.1083 0.6719 0.1786 0.114 Uiso calc R 1 1 . .

loop_
_atom_site_aniso_label
_atom_site_aniso_U_11
_atom_site_aniso_U_22
_atom_site_aniso_U_33
_atom_site_aniso_U_12
_atom_site_aniso_U_13
_atom_site_aniso_U_23
F1 0.0593(11) 0.0901(16) 0.1083(16) -0.0182(10) 0.0008(10) 0.0475(13)
F1' 0.0602(14) 0.111(2) 0.0770(17) -0.0076(14) -0.0306(13) 0.0194(16)
F2 0.0443(5) 0.0795(8) 0.0971(9) -0.0160(5) -0.0097(5) 0.0008(6)
O1 0.0498(7) 0.0841(10) 0.0580(7) -0.0110(6) -0.0045(6) 0.0218(7)
O2 0.0488(6) 0.0697(8) 0.0502(7) -0.0076(6) -0.0095(5) -0.0012(6)
O3 0.0497(7) 0.1028(11) 0.0602(8) -0.0332(7) -0.0014(6) 0.0012(7)
C1 0.0492(9) 0.0576(11) 0.0454(9) -0.0017(8) -0.0057(7) 0.0055(8)
C2 0.0453(9) 0.0650(12) 0.0510(10) 0.0007(8) -0.0140(8) 0.0014(8)
C3 0.0369(8) 0.0538(10) 0.0644(10) -0.0046(7) -0.0044(7) -0.0089(8)
C4 0.0490(9) 0.0506(11) 0.0668(11) -0.0037(8) -0.0002(8) 0.0092(8)
C5 0.0431(9) 0.0564(11) 0.0550(10) 0.0024(8) -0.0076(7) 0.0088(8)
C6 0.0403(8) 0.0445(9) 0.0436(8) 0.0022(7) -0.0032(6) -0.0026(7)
C7 0.0432(8) 0.0498(10) 0.0438(9) -0.0001(7) 0.0007(7) -0.0001(7)
C8 0.0420(8) 0.0550(10) 0.0534(10) -0.0056(7) -0.0052(7) 0.0080(8)
C9 0.0404(8) 0.0498(10) 0.0514(9) -0.0002(7) -0.0006(7) 0.0047(8)
C10 0.0381(8) 0.0437(9) 0.0498(9) -0.0031(7) -0.0014(7) 0.0007(7)
C11 0.0442(9) 0.0694(12) 0.0616(11) -0.0195(8) -0.0055(8) 0.0140(9)
C12 0.0544(10) 0.0688(12) 0.0515(10) -0.0157(9) -0.0053(8) 0.0157(8)
C13 0.0422(8) 0.0449(9) 0.0496(9) -0.0010(7) -0.0050(7) -0.0035(7)
C14 0.0364(8) 0.0472(10) 0.0533(9) -0.0065(7) 0.0005(7) -0.0070(7)
C15 0.0430(8) 0.0454(9) 0.0465(9) -0.0033(7) 0.0041(7) -0.0017(7)
C16 0.0654(11) 0.0901(15) 0.0523(11) -0.0033(10) -0.0120(9) 0.0085(10)
C17 0.0639(12) 0.0933(16) 0.0735(13) -0.0337(11) 0.0201(10) -0.0104(11)

loop_
_atom_type_symbol
_atom_type_description
_atom_type_scat_dispersion_real
_atom_type_scat_dispersion_imag
_atom_type_scat_source
C C 0.0033 0.0016 'International Tables Vol C Tables 4.2.6.8 and 6.1.1.4'
H H 0.0000 0.0000 'International Tables Vol C Tables 4.2.6.8 and 6.1.1.4'
O O 0.0106 0.0060 'International Tables Vol C Tables 4.2.6.8 and 6.1.1.4'
F F 0.0171 0.0103 'International Tables Vol C Tables 4.2.6.8 and 6.1.1.4'

loop_
_geom_angle_atom_site_label_1
_geom_angle_atom_site_label_2
_geom_angle_atom_site_label_3
_geom_angle
C13 O2 C16 118.12(13)
C14 O3 C17 118.42(14)
C2 C1 C6 120.61(15)
C2 C1 H1 119.7
C6 C1 H1 119.7
F1' C2 C3 118.67(13)
F1' C2 C1 121.57(16)
C3 C2 C1 119.62(8)
C3 C2 H2 120.2
C1 C2 H2 120.2
F2 C3 C2 120.03(6)
F2 C3 C4 119.45(6)
C2 C3 C4 120.5
F1 C4 C5 121.27(9)
F1 C4 C3 118.29(9)
C5 C4 C3 120.3
C5 C4 H4' 119.8
C3 C4 H4' 119.8
C4 C5 C6 120.17(6)
C4 C5 H5 119.9
C6 C5 H5 119.9
C5 C6 C1 118.75(13)
C5 C6 C7 122.34(12)
C1 C6 C7 118.89(14)
C8 C7 C6 126.89(15)
C8 C7 H7 116.6
C6 C7 H7 116.6
C7 C8 C9 121.78(15)
C7 C8 H8 119.1
C9 C8 H8 119.1
O1 C9 C8 120.35(14)
O1 C9 C10 120.29(14)
C8 C9 C10 119.32(14)
C11 C10 C15 118.39(14)
C11 C10 C9 123.07(14)
C15 C10 C9 118.47(14)
C10 C11 C12 121.53(15)
C10 C11 H11 119.2
C12 C11 H11 119.2
C13 C12 C11 120.20(16)
C13 C12 H12 119.9
C11 C12 H12 119.9
O2 C13 C12 125.48(15)
O2 C13 C14 115.52(13)
C12 C13 C14 118.99(14)
O3 C14 C15 125.60(15)
O3 C14 C13 114.15(13)
C15 C14 C13 120.22(13)
C14 C15 C10 120.68(15)
C14 C15 H15 119.7
C10 C15 H15 119.7
O2 C16 H16A 109.5
O2 C16 H16B 109.5
H16A C16 H16B 109.5
O2 C16 H16C 109.5
H16A C16 H16C 109.5
H16B C16 H16C 109.5
O3 C17 H17A 109.5
O3 C17 H17B 109.5
H17A C17 H17B 109.5
O3 C17 H17C 109.5
H17A C17 H17C 109.5
H17B C17 H17C 109.5

loop_
_geom_bond_atom_site_label_1
_geom_bond_atom_site_label_2
_geom_bond_distance
F1 C4 1.313(2)
F1' C2 1.302(2)
F2 C3 1.3468(12)
O1 C9 1.2220(19)
O2 C13 1.3516(17)
O2 C16 1.421(2)
O3 C14 1.3662(18)
O3 C17 1.405(2)
C1 C2 1.3784(18)
C1 C6 1.391(2)
C1 H1 0.9300
C2 C3 1.3650
C2 H2 0.9600
C3 C4 1.3753
C4 C5 1.3703
C4 H4' 0.9600
C5 C6 1.3866(18)
C5 H5 0.9300
C6 C7 1.469(2)
C7 C8 1.319(2)
C7 H7 0.9300
C8 C9 1.476(2)
C8 H8 0.9300
C9 C10 1.484(2)
C10 C11 1.371(2)
C10 C15 1.403(2)
C11 C12 1.383(2)
C11 H11 0.9300
C12 C13 1.374(2)
C12 H12 0.9300
C13 C14 1.408(2)
C14 C15 1.366(2)
C15 H15 0.9300
C16 H16A 0.9600
C16 H16B 0.9600
C16 H16C 0.9600
C17 H17A 0.9600
C17 H17B 0.9600
C17 H17C 0.9600

loop_
_geom_hbond_atom_site_label_D
_geom_hbond_atom_site_label_H
_geom_hbond_atom_site_label_A
_geom_hbond_site_symmetry_A
_geom_hbond_distance_DH
_geom_hbond_distance_HA
_geom_hbond_distance_DA
_geom_hbond_angle_DHA
C1 H1 O1 3_665 0.93 2.44 3.321(2) 159
C5 H5 O2 2_645 0.93 2.60 3.2769(15) 130
C5 H5 O3 2_645 0.93 2.49 3.3950(15) 164

loop_
_geom_torsion_atom_site_label_1
_geom_torsion_atom_site_label_2
_geom_torsion_atom_site_label_3
_geom_torsion_atom_site_label_4
_geom_torsion
C6 C1 C2 F1' -175.4(2)
C6 C1 C2 C3 0.14(19)
F1' C2 C3 F2 -4.45(17)
C1 C2 C3 F2 179.90(13)
F1' C2 C3 C4 175.63(17)
C1 C2 C3 C4 -0.03(9)
F2 C3 C4 F1 3.98(15)
C2 C3 C4 F1 -176.10(14)
F2 C3 C4 C5 -179.96(7)
C2 C3 C4 C5 0.0
F1 C4 C5 C6 175.92(18)
C3 C4 C5 C6 -0.02(8)
C4 C5 C6 C1 0.13(17)
C4 C5 C6 C7 178.41(10)
C2 C1 C6 C5 -0.2(2)
C2 C1 C6 C7 -178.53(13)
C5 C6 C7 C8 -2.0(3)
C1 C6 C7 C8 176.24(16)
C6 C7 C8 C9 -177.52(15)
C7 C8 C9 O1 -11.8(3)
C7 C8 C9 C10 166.18(16)
O1 C9 C10 C11 171.47(18)
C8 C9 C10 C11 -6.5(3)
O1 C9 C10 C15 -5.4(2)
C8 C9 C10 C15 176.53(15)
C15 C10 C11 C12 0.5(3)
C9 C10 C11 C12 -176.42(17)
C10 C11 C12 C13 0.0(3)
C16 O2 C13 C12 -4.5(3)
C16 O2 C13 C14 174.74(16)
C11 C12 C13 O2 178.70(16)
C11 C12 C13 C14 -0.5(3)
C17 O3 C14 C15 5.4(3)
C17 O3 C14 C13 -172.30(16)
O2 C13 C14 O3 -0.9(2)
C12 C13 C14 O3 178.39(16)
O2 C13 C14 C15 -178.80(14)
C12 C13 C14 C15 0.5(2)
O3 C14 C15 C10 -177.60(16)
C13 C14 C15 C10 0.0(2)
C11 C10 C15 C14 -0.5(2)
C9 C10 C15 C14 176.55(15)
